data_4085278
loop_
_publ_author_name
'Vr\'anov\'a, Iva'
'Jambor, Roman'
'R\%u\<zi\<cka, Ale\<s'
'Jir\'asko, Robert'
'Dost\'al, Libor'

_publ_section_title
;
 Reactivity of N,C,N-Chelated Antimony(III) and Bismuth(III) Chlorides
 with Lithium Reagents: Addition vs Substitution
;
_journal_issue 2
_journal_name_full Organometallics
_journal_page_first 534
_journal_paper_doi 10.1021/om5011879
_journal_volume 34
_journal_year 2015
_chemical_formula_moiety 'C26 H29 Bi N2'
_chemical_formula_sum 'C26 H29 Bi N2'
_chemical_formula_weight 578.49
_chemical_name_systematic
; 
 ? 
;
_space_group_IT_number 14
_symmetry_cell_setting monoclinic
_symmetry_space_group_name_Hall '-P 2ybc'
_symmetry_space_group_name_H-M 'P 1 21/c 1'
_atom_sites_solution_hydrogens geom
_atom_sites_solution_primary direct
_atom_sites_solution_secondary difmap
_audit_creation_method SHELXL-97
_cell_angle_alpha 90
_cell_angle_beta 110.700(6)
_cell_angle_gamma 90
_cell_formula_units_Z 4
_cell_length_a 10.9171(8)
_cell_length_b 13.9881(12)
_cell_length_c 16.4270(11)
_cell_measurement_reflns_used 29164
_cell_measurement_temperature 150(1)
_cell_measurement_theta_max 27.5
_cell_measurement_theta_min 1
_cell_volume 2346.6(3)
_computing_cell_refinement 'COLLECT and DENZO'
_computing_data_collection 'COLLECT (Hooft, 1998) and DENZO (Otwinowski & Minor, 1997)'
_computing_data_reduction 'COLLECT and DENZO'
_computing_molecular_graphics 'PLATON (Spek, 2003)'
_computing_publication_material 'SHELXL-97 (Sheldrick, 2008)'
_computing_structure_refinement 'SHELXL-97 (Sheldrick, 1997)'
_computing_structure_solution 'SIR92 (Altomare et al., 1994)'
_diffrn_ambient_temperature 150(1)
_diffrn_detector_area_resol_mean 9.091
_diffrn_measured_fraction_theta_full 0.993
_diffrn_measured_fraction_theta_max 0.993
_diffrn_measurement_device_type 'Bruker Nonius KappaCCD area detector'
_diffrn_measurement_method '\f and \w scans to fill the Ewald sphere'
_diffrn_radiation_monochromator graphite
_diffrn_radiation_source 'fine-focus sealed tube'
_diffrn_radiation_type MoK\a
_diffrn_radiation_wavelength 0.71073
_diffrn_reflns_av_R_equivalents 0.0394
_diffrn_reflns_av_sigmaI/netI 0.0311
_diffrn_reflns_limit_h_max 14
_diffrn_reflns_limit_h_min -14
_diffrn_reflns_limit_k_max 18
_diffrn_reflns_limit_k_min -18
_diffrn_reflns_limit_l_max 21
_diffrn_reflns_limit_l_min -20
_diffrn_reflns_number 29115
_diffrn_reflns_theta_full 27.50
_diffrn_reflns_theta_max 27.50
_diffrn_reflns_theta_min 2.91
_diffrn_standards_number 0
_exptl_absorpt_coefficient_mu 7.527
_exptl_absorpt_correction_T_max 0.881
_exptl_absorpt_correction_T_min 0.821
_exptl_absorpt_correction_type multi-scan
_exptl_absorpt_process_details
;
[Sheldrick, G.M. (2002). SADABS Bruker AXS Inc., Madison, Wisconsin, USA]
;
_exptl_crystal_colour yellow
_exptl_crystal_density_diffrn 1.637
_exptl_crystal_density_method 'not measured'
_exptl_crystal_description block
_exptl_crystal_F_000 1128
_exptl_crystal_size_max 0.56
_exptl_crystal_size_mid 0.23
_exptl_crystal_size_min 0.11
_refine_diff_density_max 1.105
_refine_diff_density_min -0.943
_refine_diff_density_rms 0.114
_refine_ls_extinction_method none
_refine_ls_goodness_of_fit_ref 1.113
_refine_ls_hydrogen_treatment constr
_refine_ls_matrix_type full
_refine_ls_number_parameters 262
_refine_ls_number_reflns 5339
_refine_ls_number_restraints 0
_refine_ls_restrained_S_all 1.113
_refine_ls_R_factor_all 0.0439
_refine_ls_R_factor_gt 0.0251
_refine_ls_shift/su_max 0.001
_refine_ls_shift/su_mean 0.000
_refine_ls_structure_factor_coef Fsqd
_refine_ls_weighting_details 'calc w=1/[\s^2^(Fo^2^)+(0.0121P)^2^+3.9043P] where P=(Fo^2^+2Fc^2^)/3'
_refine_ls_weighting_scheme calc
_refine_ls_wR_factor_gt 0.0450
_refine_ls_wR_factor_ref 0.0518
_reflns_number_gt 4239
_reflns_number_total 5339
_reflns_threshold_expression >2sigma(I)
_cod_data_source_file om5011879_si_002.cif
_cod_data_source_block 13
_cod_depositor_comments 'Adding full bibliography for 4085272--4085278.cif.'
_cod_original_sg_symbol_H-M 'P 21/c'
_cod_database_code 4085278

loop_
_symmetry_equiv_pos_as_xyz
'x, y, z'
'-x, y+1/2, -z+1/2'
'-x, -y, -z'
'x, -y-1/2, z-1/2'

loop_
_atom_site_label
_atom_site_type_symbol
_atom_site_fract_x
_atom_site_fract_y
_atom_site_fract_z
_atom_site_U_iso_or_equiv
_atom_site_adp_type
_atom_site_occupancy
_atom_site_symmetry_multiplicity
_atom_site_calc_flag
_atom_site_refinement_flags
Bi1 Bi 0.843233(13) 0.657325(10) 0.462084(9) 0.02792(5) Uani 1 1 d .
C16 C 0.6454(3) 0.8566(2) 0.4406(2) 0.0239(7) Uani 1 1 d .
H16 H 0.6508 0.8218 0.3937 0.029 Uiso 1 1 d R
C15 C 0.6419(4) 0.3759(3) 0.4960(3) 0.0424(10) Uani 1 1 d .
H15A H 0.5900 0.3201 0.4731 0.051 Uiso 1 1 d R
H15B H 0.6755 0.4008 0.4537 0.051 Uiso 1 1 d R
H15C H 0.5885 0.4235 0.5094 0.051 Uiso 1 1 d R
C8 C 0.8385(4) 0.4204(2) 0.6263(2) 0.0263(8) Uani 1 1 d .
C3 C 0.6695(4) 0.7146(3) 0.6740(2) 0.0287(8) Uani 1 1 d .
H3 H 0.6697 0.6826 0.7237 0.034 Uiso 1 1 d R
C2 C 0.7270(3) 0.6713(2) 0.6195(2) 0.0242(7) Uani 1 1 d .
C7 C 0.7719(4) 0.5723(2) 0.6431(2) 0.0278(8) Uani 1 1 d .
H7 H 0.7708 0.5486 0.6957 0.033 Uiso 1 1 d R
C18 C 0.6835(4) 1.0588(2) 0.3414(2) 0.0282(8) Uani 1 1 d .
N2 N 0.6208(3) 0.9450(2) 0.43050(19) 0.0273(7) Uani 1 1 d .
C23 C 0.8052(4) 1.0807(3) 0.4175(3) 0.0462(11) Uani 1 1 d .
H23A H 0.7819 1.1116 0.4622 0.055 Uiso 1 1 d R
H23B H 0.8610 1.1221 0.3994 0.055 Uiso 1 1 d R
H23C H 0.8506 1.0222 0.4398 0.055 Uiso 1 1 d R
C17 C 0.5965(3) 0.9880(2) 0.3480(2) 0.0235(7) Uani 1 1 d .
C5 C 0.6078(4) 0.8492(3) 0.5795(2) 0.0296(8) Uani 1 1 d .
H5 H 0.5669 0.9083 0.5649 0.035 Uiso 1 1 d R
C1 C 0.7291(3) 0.7183(2) 0.5439(2) 0.0227(7) Uani 1 1 d .
C22 C 0.4829(4) 0.9677(3) 0.2774(2) 0.0300(8) Uani 1 1 d .
C6 C 0.6648(3) 0.8068(2) 0.5239(2) 0.0237(7) Uani 1 1 d .
C12 C 0.7739(4) 0.2562(3) 0.6050(3) 0.0368(10) Uani 1 1 d .
H12 H 0.7181 0.2085 0.5731 0.044 Uiso 1 1 d R
C9 C 0.9438(4) 0.3970(3) 0.7014(3) 0.0323(9) Uani 1 1 d .
N1 N 0.8116(3) 0.5173(2) 0.5963(2) 0.0286(7) Uani 1 1 d .
C21 C 0.4583(4) 1.0197(3) 0.2014(3) 0.0375(9) Uani 1 1 d .
H21 H 0.3825 1.0071 0.1541 0.045 Uiso 1 1 d R
C19 C 0.6547(4) 1.1076(3) 0.2633(3) 0.0348(9) Uani 1 1 d .
H19 H 0.7122 1.1544 0.2586 0.042 Uiso 1 1 d R
C4 C 0.6123(4) 0.8042(3) 0.6551(2) 0.0307(8) Uani 1 1 d .
H4 H 0.5771 0.8335 0.6927 0.037 Uiso 1 1 d R
C11 C 0.8762(4) 0.2323(3) 0.6795(3) 0.0418(10) Uani 1 1 d .
H11 H 0.8879 0.1690 0.6980 0.050 Uiso 1 1 d R
C20 C 0.5432(4) 1.0890(3) 0.1941(3) 0.0380(10) Uani 1 1 d .
H20 H 0.5249 1.1227 0.1423 0.046 Uiso 1 1 d R
C24 C 0.3836(4) 0.8959(3) 0.2844(3) 0.0490(12) Uani 1 1 d .
H24A H 0.3059 0.9001 0.2334 0.059 Uiso 1 1 d R
H24B H 0.3621 0.9095 0.3351 0.059 Uiso 1 1 d R
H24C H 0.4195 0.8327 0.2889 0.059 Uiso 1 1 d R
C25 C 1.0375(4) 0.6394(3) 0.5704(3) 0.0369(9) Uani 1 1 d .
H25A H 1.1068 0.6526 0.5489 0.044 Uiso 1 1 d R
H25B H 1.0457 0.5751 0.5920 0.044 Uiso 1 1 d R
H25C H 1.0429 0.6831 0.6166 0.044 Uiso 1 1 d R
C13 C 0.7535(4) 0.3500(3) 0.5768(2) 0.0293(8) Uani 1 1 d .
C26 C 0.9106(4) 0.8033(3) 0.4351(3) 0.0370(9) Uani 1 1 d .
H26A H 0.9048 0.8478 0.4781 0.044 Uiso 1 1 d R
H26B H 0.8559 0.8245 0.3783 0.044 Uiso 1 1 d R
H26C H 0.9997 0.7993 0.4377 0.044 Uiso 1 1 d R
C10 C 0.9618(4) 0.3013(3) 0.7266(3) 0.0393(10) Uani 1 1 d .
H10 H 1.0315 0.2839 0.7763 0.047 Uiso 1 1 d R
C14 C 1.0388(4) 0.4705(3) 0.7563(3) 0.0496(12) Uani 1 1 d .
H14A H 1.0046 0.4979 0.7975 0.060 Uiso 1 1 d R
H14B H 1.0507 0.5200 0.7192 0.060 Uiso 1 1 d R
H14C H 1.1215 0.4406 0.7868 0.060 Uiso 1 1 d R

loop_
_atom_site_aniso_label
_atom_site_aniso_U_11
_atom_site_aniso_U_22
_atom_site_aniso_U_33
_atom_site_aniso_U_23
_atom_site_aniso_U_13
_atom_site_aniso_U_12
Bi1 0.02574(7) 0.02720(7) 0.02914(8) -0.00784(6) 0.00762(5) 0.00108(7)
C16 0.0225(17) 0.0248(19) 0.0262(18) 0.0005(14) 0.0106(14) 0.0014(14)
C15 0.047(3) 0.043(2) 0.033(2) -0.0009(18) 0.0095(19) -0.011(2)
C8 0.0257(19) 0.0223(18) 0.034(2) 0.0048(15) 0.0149(16) 0.0009(15)
C3 0.032(2) 0.0271(19) 0.0271(19) 0.0027(15) 0.0106(16) -0.0010(16)
C2 0.0187(17) 0.0202(18) 0.0298(18) 0.0004(14) 0.0036(14) -0.0007(14)
C7 0.0263(19) 0.0233(18) 0.031(2) 0.0047(15) 0.0062(15) -0.0029(15)
C18 0.031(2) 0.0217(18) 0.035(2) 0.0006(15) 0.0159(16) 0.0042(15)
N2 0.0300(17) 0.0229(16) 0.0301(17) 0.0047(12) 0.0118(13) 0.0013(13)
C23 0.039(3) 0.039(2) 0.056(3) 0.001(2) 0.010(2) -0.012(2)
C17 0.0266(18) 0.0196(17) 0.0274(18) 0.0022(13) 0.0131(15) 0.0063(14)
C5 0.032(2) 0.0212(18) 0.038(2) 0.0015(16) 0.0149(16) 0.0038(16)
C1 0.0183(17) 0.0202(17) 0.0271(18) -0.0005(13) 0.0050(14) -0.0037(14)
C22 0.028(2) 0.0213(18) 0.037(2) 0.0013(15) 0.0081(16) 0.0043(16)
C6 0.0219(18) 0.0214(16) 0.0278(19) 0.0028(14) 0.0087(14) 0.0006(14)
C12 0.055(3) 0.0214(19) 0.045(2) -0.0058(17) 0.031(2) -0.0056(18)
C9 0.029(2) 0.030(2) 0.039(2) 0.0075(17) 0.0117(17) 0.0032(17)
N1 0.0265(16) 0.0200(15) 0.0360(17) 0.0046(13) 0.0071(13) -0.0005(13)
C21 0.041(2) 0.035(2) 0.030(2) -0.0045(17) 0.0042(17) 0.0098(19)
C19 0.043(2) 0.026(2) 0.047(2) 0.0073(17) 0.029(2) 0.0056(17)
C4 0.034(2) 0.0297(19) 0.033(2) 0.0004(16) 0.0181(17) 0.0036(16)
C11 0.056(3) 0.023(2) 0.059(3) 0.0089(19) 0.035(2) 0.0107(19)
C20 0.051(3) 0.037(2) 0.031(2) 0.0085(17) 0.0192(19) 0.017(2)
C24 0.031(2) 0.038(3) 0.065(3) 0.007(2) 0.002(2) -0.008(2)
C25 0.024(2) 0.042(2) 0.044(2) 0.0041(18) 0.0099(17) 0.0013(17)
C13 0.036(2) 0.0261(19) 0.032(2) 0.0001(16) 0.0190(16) -0.0030(17)
C26 0.028(2) 0.045(2) 0.040(2) 0.0077(18) 0.0146(17) 0.0004(18)
C10 0.034(2) 0.037(2) 0.049(3) 0.0174(19) 0.0173(19) 0.0149(19)
C14 0.035(2) 0.048(3) 0.052(3) 0.009(2) -0.002(2) -0.006(2)

loop_
_atom_type_symbol
_atom_type_description
_atom_type_scat_dispersion_real
_atom_type_scat_dispersion_imag
_atom_type_scat_source
C C 0.0033 0.0016 'International Tables Vol C Tables 4.2.6.8 and 6.1.1.4'
H H 0.0000 0.0000 'International Tables Vol C Tables 4.2.6.8 and 6.1.1.4'
N N 0.0061 0.0033 'International Tables Vol C Tables 4.2.6.8 and 6.1.1.4'
Bi Bi -4.1077 10.2566 'International Tables Vol C Tables 4.2.6.8 and 6.1.1.4'

loop_
_geom_angle_atom_site_label_1
_geom_angle_atom_site_label_2
_geom_angle_atom_site_label_3
_geom_angle
C25 Bi1 C26 88.54(15)
C25 Bi1 C1 97.64(13)
C26 Bi1 C1 93.46(13)
N2 C16 C6 122.4(3)
N2 C16 H16 118.5
C6 C16 H16 119.2
C13 C15 H15A 109.5
C13 C15 H15B 109.3
H15A C15 H15B 109.5
C13 C15 H15C 109.6
H15A C15 H15C 109.5
H15B C15 H15C 109.5
C9 C8 C13 121.2(3)
C9 C8 N1 121.9(3)
C13 C8 N1 116.9(3)
C4 C3 C2 121.1(3)
C4 C3 H3 119.5
C2 C3 H3 119.4
C3 C2 C1 120.8(3)
C3 C2 C7 114.8(3)
C1 C2 C7 124.2(3)
N1 C7 C2 124.3(3)
N1 C7 H7 117.8
C2 C7 H7 117.9
C19 C18 C17 118.7(4)
C19 C18 C23 121.0(4)
C17 C18 C23 120.3(3)
C16 N2 C17 119.9(3)
C18 C23 H23A 109.5
C18 C23 H23B 109.7
H23A C23 H23B 109.5
C18 C23 H23C 109.2
H23A C23 H23C 109.5
H23B C23 H23C 109.5
C22 C17 C18 120.4(3)
C22 C17 N2 121.3(3)
C18 C17 N2 118.0(3)
C4 C5 C6 120.6(3)
C4 C5 H5 120.0
C6 C5 H5 119.4
C6 C1 C2 117.1(3)
C6 C1 Bi1 121.4(2)
C2 C1 Bi1 121.5(2)
C21 C22 C17 118.3(4)
C21 C22 C24 120.0(4)
C17 C22 C24 121.5(3)
C1 C6 C5 121.3(3)
C1 C6 C16 121.8(3)
C5 C6 C16 116.7(3)
C11 C12 C13 120.8(4)
C11 C12 H12 119.4
C13 C12 H12 119.8
C10 C9 C8 118.3(4)
C10 C9 C14 118.7(4)
C8 C9 C14 123.0(3)
C7 N1 C8 115.9(3)
C20 C21 C22 121.7(4)
C20 C21 H21 119.2
C22 C21 H21 119.0
C20 C19 C18 121.4(4)
C20 C19 H19 119.6
C18 C19 H19 119.0
C5 C4 C3 119.0(3)
C5 C4 H4 120.3
C3 C4 H4 120.7
C12 C11 C10 120.5(4)
C12 C11 H11 119.8
C10 C11 H11 119.8
C19 C20 C21 119.4(4)
C19 C20 H20 120.4
C21 C20 H20 120.2
C22 C24 H24A 109.2
C22 C24 H24B 109.7
H24A C24 H24B 109.5
C22 C24 H24C 109.5
H24A C24 H24C 109.5
H24B C24 H24C 109.5
Bi1 C25 H25A 109.4
Bi1 C25 H25B 109.6
H25A C25 H25B 109.5
Bi1 C25 H25C 109.4
H25A C25 H25C 109.5
H25B C25 H25C 109.5
C12 C13 C8 118.6(4)
C12 C13 C15 120.8(4)
C8 C13 C15 120.6(3)
Bi1 C26 H26A 109.3
Bi1 C26 H26B 109.6
H26A C26 H26B 109.5
Bi1 C26 H26C 109.5
H26A C26 H26C 109.5
H26B C26 H26C 109.5
C11 C10 C9 120.6(4)
C11 C10 H10 119.5
C9 C10 H10 119.9
C9 C14 H14A 109.6
C9 C14 H14B 109.3
H14A C14 H14B 109.5
C9 C14 H14C 109.6
H14A C14 H14C 109.5
H14B C14 H14C 109.5

loop_
_geom_bond_atom_site_label_1
_geom_bond_atom_site_label_2
_geom_bond_distance
Bi1 C25 2.249(4)
Bi1 C26 2.266(4)
Bi1 C1 2.296(3)
C16 N2 1.264(4)
C16 C6 1.483(5)
C16 H16 0.9300
C15 C13 1.495(6)
C15 H15A 0.9599
C15 H15B 0.9600
C15 H15C 0.9600
C8 C9 1.396(5)
C8 C13 1.399(5)
C8 N1 1.437(4)
C3 C4 1.386(5)
C3 C2 1.400(5)
C3 H3 0.9300
C2 C1 1.412(5)
C2 C7 1.474(5)
C7 N1 1.267(5)
C7 H7 0.9300
C18 C19 1.386(5)
C18 C17 1.403(5)
C18 C23 1.500(6)
N2 C17 1.419(4)
C23 H23A 0.9600
C23 H23B 0.9600
C23 H23C 0.9599
C17 C22 1.395(5)
C5 C4 1.379(5)
C5 C6 1.405(5)
C5 H5 0.9300
C1 C6 1.403(5)
C22 C21 1.387(5)
C22 C24 1.512(5)
C12 C11 1.375(6)
C12 C13 1.383(5)
C12 H12 0.9299
C9 C10 1.394(5)
C9 C14 1.512(6)
C21 C20 1.376(6)
C21 H21 0.9300
C19 C20 1.365(6)
C19 H19 0.9300
C4 H4 0.9300
C11 C10 1.376(6)
C11 H11 0.9300
C20 H20 0.9300
C24 H24A 0.9600
C24 H24B 0.9600
C24 H24C 0.9600
C25 H25A 0.9600
C25 H25B 0.9600
C25 H25C 0.9600
C26 H26A 0.9599
C26 H26B 0.9600
C26 H26C 0.9600
C10 H10 0.9300
C14 H14A 0.9600
C14 H14B 0.9601
C14 H14C 0.9600
